data_1010459
loop_
_publ_author_name
'Ketelaar, J A A'

_publ_section_title
;
Strukturbestimmung der komplexen Quecksilber-Verbindungen Ag~2~ Hg I~4~
und Cu~2~ Hg I~4~
;
_journal_coden_ASTM ZEKGAX
_journal_name_full
;
Zeitschrift fuer Kristallographie, Kristallgeometrie, Kristallphysik,
Kristallchemie (-144,1977)
;
_journal_page_first 190
_journal_page_last 203
_journal_volume 80
_journal_year 1931
_chemical_formula_structural 'Ag2 Hg I4'
_chemical_formula_sum 'Ag2 Hg I4'
_chemical_name_systematic 'Silver tetraiodomercurate'
_space_group_IT_number 111
_symmetry_cell_setting tetragonal
_symmetry_Int_Tables_number 111
_symmetry_space_group_name_Hall 'P -4 2'
_symmetry_space_group_name_H-M 'P -4 2 m'
_cell_angle_alpha 90
_cell_angle_beta 90
_cell_angle_gamma 90
_cell_formula_units_Z 1
_cell_length_a 6.340(5)
_cell_length_b 6.340(5)
_cell_length_c 6.340(5)
_cell_volume 254.8
_cod_database_code 1010459

loop_
_symmetry_equiv_pos_as_xyz
x,y,z
-x,-y,z
-x,y,-z
x,-y,-z
-y,x,-z
y,-x,-z
y,x,z
-y,-x,z

loop_
_atom_site_label
_atom_site_type_symbol
_atom_site_symmetry_multiplicity
_atom_site_Wyckoff_symbol
_atom_site_fract_x
_atom_site_fract_y
_atom_site_fract_z
_atom_site_occupancy
_atom_site_attached_hydrogens
_atom_site_calc_flag
Hg1 Hg2+ 1 a 0. 0. 0. 1. 0 d
Ag1 Ag1+ 2 f 0. 0.5 0.5 1. 0 d
I1 I1- 4 n 0.270(5) 0.270(5) 0.225(5) 1. 0 d

loop_
_atom_type_symbol
_atom_type_oxidation_number
Hg2+ 2.000
Ag1+ 1.000
I1- -1.000
